data_9004493
loop_
_publ_author_name
'Oberti, R.'
'Hawthorne, F. C.'
'Camara, F.'
'Raudsepp, M.'

_publ_section_title
;
 Synthetic fluoro-amphiboles: site preferences of Al, Ga, Sc and inductive
 effects on mean bond-lengths of octahedra
 Sample: A1
;
_journal_name_full 'The Canadian Mineralogist'
_journal_page_first 1245
_journal_page_last 1252
_journal_volume 36
_journal_year 1998
_chemical_formula_sum 'Al0.56 Ca1.68 F2 Mg5.06 Na1.8 O22 Si7.44'
_chemical_name_mineral Fluoro-magnesio-aluminokatophorite
_space_group_IT_number 12
_symmetry_space_group_name_Hall '-C 2y'
_symmetry_space_group_name_H-M 'C 1 2/m 1'
_cell_angle_alpha 90
_cell_angle_beta 104.74
_cell_angle_gamma 90
_cell_length_a 9.845
_cell_length_b 18.010
_cell_length_c 5.275
_cell_formula_units_Z 2
_cell_volume 904.522
_database_code_amcsd 0005568
_exptl_crystal_density_diffrn 3.105
_cod_original_formula_sum '(Si7.44 Al.56) Mg5.06 Na1.8 Ca1.68 O22 F2'
_cod_database_code 9004493

loop_
_space_group_symop_operation_xyz
x,y,z
1/2+x,1/2+y,z
x,-y,z
1/2+x,1/2-y,z
-x,y,-z
1/2-x,1/2+y,-z
-x,-y,-z
1/2-x,1/2-y,-z

loop_
_atom_site_label
_atom_site_fract_x
_atom_site_fract_y
_atom_site_fract_z
_atom_site_occupancy
_atom_site_U_iso_or_equiv
SiT1 0.28160 0.08410 0.29900 0.93000 0.00456
AlT1 0.28160 0.08410 0.29900 0.07000 0.00456
SiT2 0.28900 0.17140 0.80570 0.93000 0.00532
AlT2 0.28900 0.17140 0.80570 0.07000 0.00532
Mg1 0.00000 0.08860 0.50000 1.00000 0.00570
Mg2 0.00000 0.17650 0.00000 1.00000 0.00608
Mg3 0.00000 0.00000 0.00000 1.00000 0.00633
NaM4 0.00000 0.27750 0.50000 0.13000 0.00988
CaM4 0.00000 0.27750 0.50000 0.84000 0.00988
MgM4 0.00000 0.27750 0.50000 0.03000 0.00988
NaA 0.00000 0.50000 0.00000 0.10000 0.01710
NaAm 0.04210 0.50000 0.09790 0.47000 0.03711
NaA2 0.00000 0.47270 0.00000 0.25000 0.03888
O1 0.11160 0.08460 0.21930 1.00000 0.00570
O2 0.11880 0.16980 0.72660 1.00000 0.00684
F3 0.10340 0.00000 0.71280 1.00000 0.00937
O4 0.36400 0.24880 0.79010 1.00000 0.00925
O5 0.34890 0.13510 0.10090 1.00000 0.01077
O6 0.34560 0.11730 0.59620 1.00000 0.00988
O7 0.34360 0.00000 0.28710 1.00000 0.01001

loop_
_cod_related_entry_id
_cod_related_entry_database
_cod_related_entry_code
1 AMCSD 0005568
